data_7213233
loop_
_publ_author_name
'Chambers, Richard D.'
'Diter, Patrick'
'Dunn, Stephen N.'
'Farren, Christopher'
'Sandford, Graham'
'Batsanov, Andrei S.'
'Howard, Judith A. K.'

_publ_section_title
;
 Free radical chemistry. Part 11. Additions of cyclic and acyclic alcohols
 and diols to hexafluoropropene
;
_journal_issue 10
_journal_name_full 'Journal of the Chemical Society, Perkin Transactions 1'
_journal_page_first 1639
_journal_paper_doi 10.1039/a909778c
_journal_year 2000
_chemical_formula_sum 'C12 H12 F12 O2'
_chemical_formula_weight 416.22
_chemical_melting_point 379.0(10)
_chemical_name_systematic
; 
 trans-1,4-di(1,1,2,3,3,3-hexafluoropropyl)-cyclohexane-1,4-diol 
;
_space_group_IT_number 7
_symmetry_cell_setting monoclinic
_symmetry_space_group_name_Hall 'P -2yac'
_symmetry_space_group_name_H-M 'P 1 n 1'
_atom_sites_solution_hydrogens geom
_atom_sites_solution_primary direct
_atom_sites_solution_secondary difmap
_audit_creation_method SHELXL-97
_cell_angle_alpha 90.00
_cell_angle_beta 90.904(8)
_cell_angle_gamma 90.00
_cell_formula_units_Z 8
_cell_length_a 14.6732(16)
_cell_length_b 10.8011(19)
_cell_length_c 18.8818(17)
_cell_measurement_reflns_used 25
_cell_measurement_temperature 150(2)
_cell_measurement_theta_max 24.3
_cell_measurement_theta_min 21.1
_cell_volume 2992.1(7)
_computing_cell_refinement AFC/MSC
_computing_data_collection AFC/MSC
_computing_data_reduction TEXSAN
_computing_molecular_graphics SHELXTL
_computing_publication_material SHELXTL
_computing_structure_refinement 'SHELXL-97 (Sheldrick, 1997)'
_computing_structure_solution 'SHELXS-97 (Sheldrick, 1990)'
_diffrn_ambient_temperature 150(2)
_diffrn_measurement_device_type 'Rigaku AFC6S 4-circle diffractometer'
_diffrn_measurement_method '2\q/\w scans'
_diffrn_radiation_monochromator graphite
_diffrn_radiation_source 'fine-focus sealed tube'
_diffrn_radiation_type CuK\a
_diffrn_radiation_wavelength 1.54184
_diffrn_reflns_av_R_equivalents 0.0615
_diffrn_reflns_av_sigmaI/netI 0.0481
_diffrn_reflns_limit_h_max 16
_diffrn_reflns_limit_h_min -1
_diffrn_reflns_limit_k_max 12
_diffrn_reflns_limit_k_min -13
_diffrn_reflns_limit_l_max 23
_diffrn_reflns_limit_l_min -23
_diffrn_reflns_number 5205
_diffrn_reflns_theta_max 74.89
_diffrn_reflns_theta_min 3.79
_diffrn_standards_decay_% 4.2
_diffrn_standards_interval_count 150
_diffrn_standards_number 3
_exptl_absorpt_coefficient_mu 2.051
_exptl_absorpt_correction_type none
_exptl_crystal_colour colorless
_exptl_crystal_density_diffrn 1.848
_exptl_crystal_density_method 'not measured'
_exptl_crystal_description plate
_exptl_crystal_F_000 1664
_exptl_crystal_size_max 0.36
_exptl_crystal_size_mid 0.12
_exptl_crystal_size_min 0.06
_refine_diff_density_max 1.578
_refine_diff_density_min -0.661
_refine_diff_density_rms 0.189
_refine_ls_abs_structure_details 'Flack H D (1983), Acta Cryst. A39, 876-881; determination unreliable'
_refine_ls_abs_structure_Flack 0.2(6)
_refine_ls_extinction_method none
_refine_ls_goodness_of_fit_ref 2.121
_refine_ls_hydrogen_treatment constr
_refine_ls_matrix_type full
_refine_ls_number_parameters 666
_refine_ls_number_reflns 4771
_refine_ls_number_restraints 150
_refine_ls_restrained_S_all 2.158
_refine_ls_R_factor_all 0.1844
_refine_ls_R_factor_gt 0.1370
_refine_ls_shift/su_max 0.054
_refine_ls_shift/su_mean 0.006
_refine_ls_structure_factor_coef Fsqd
_refine_ls_weighting_details 'calc w=1/[\s^2^(Fo^2^)+(0.1000P)^2^] where P=(Fo^2^+2Fc^2^)/3'
_refine_ls_weighting_scheme calc
_refine_ls_wR_factor_gt 0.3101
_refine_ls_wR_factor_ref 0.3410
_reflns_number_gt 3201
_reflns_number_total 4771
_reflns_threshold_expression >2sigma(I)
_cod_data_source_file a909778csup1.cif
_cod_data_source_block 25
_cod_depositor_comments
;
The following automatic conversions were performed:

'_chemical_melting_point' value '378-380 K' was changed to
'379.0(10)' - the average value was taken and precision was
estimated.

'_symmetry_cell_setting' value 'Monoclinic' changed to
'monoclinic' according to
/home/saulius/struct/CIF-dictionaries/cif_core.dic dictionary named
'cif_core.dic' version 2.4.2 from 2011-04-26.

Automatic conversion script
Id: cif_fix_values 1891 2012-01-12 08:04:46Z andrius 
;
_cod_original_sg_symbol_H-M Pn
_cod_database_code 7213233

loop_
_symmetry_equiv_pos_as_xyz
'x, y, z'
'x+1/2, -y, z+1/2'

loop_
_atom_site_label
_atom_site_type_symbol
_atom_site_fract_x
_atom_site_fract_y
_atom_site_fract_z
_atom_site_U_iso_or_equiv
_atom_site_adp_type
_atom_site_occupancy
_atom_site_symmetry_multiplicity
_atom_site_calc_flag
_atom_site_refinement_flags
_atom_site_disorder_assembly
_atom_site_disorder_group
O1A O 0.6902(9) 0.9065(12) 0.2292(7) 0.041(3) Uani 1 1 d . . .
H01A H 0.6678 0.9012 0.1882 0.062 Uiso 1 1 d R . .
O4A O 0.8796(9) 0.6195(12) 0.3270(7) 0.045(4) Uani 1 1 d . . .
H04A H 0.9063 0.5634 0.3045 0.067 Uiso 1 1 d R . .
C1A C 0.6870(15) 0.787(2) 0.2660(11) 0.042(5) Uiso 1 1 d . . .
C2A C 0.7424(15) 0.701(2) 0.2172(11) 0.044(5) Uiso 1 1 d . . .
H21A H 0.7183 0.7061 0.1697 0.052 Uiso 1 1 d R . .
H22A H 0.7314 0.6187 0.2339 0.052 Uiso 1 1 d R . .
C3A C 0.8451(13) 0.7160(19) 0.2155(10) 0.030(4) Uiso 1 1 d . . .
H31A H 0.8725 0.6445 0.1943 0.036 Uiso 1 1 d R . .
H32A H 0.8574 0.7858 0.1856 0.036 Uiso 1 1 d R . .
C4A C 0.8855(15) 0.738(2) 0.2882(11) 0.046(5) Uiso 1 1 d . . .
C5A C 0.8390(14) 0.8216(19) 0.3326(11) 0.038(5) Uiso 1 1 d . . .
H51A H 0.8490 0.9050 0.3170 0.045 Uiso 1 1 d R . .
H52A H 0.8628 0.8149 0.3801 0.045 Uiso 1 1 d R . .
C6A C 0.7390(12) 0.8073(17) 0.3344(9) 0.024(4) Uiso 1 1 d . . .
H61A H 0.7113 0.8733 0.3605 0.029 Uiso 1 1 d R . .
H62A H 0.7298 0.7327 0.3610 0.029 Uiso 1 1 d R . .
C7A C 0.5903(14) 0.756(2) 0.2685(11) 0.043(6) Uani 1 1 d . A .
C8A C 0.5301(17) 0.824(3) 0.3079(14) 0.116(12) Uiso 1 1 d D . .
C9A C 0.4314(17) 0.8052(14) 0.3072(7) 0.051(6) Uiso 1 1 d D A .
C10A C 0.9921(13) 0.7571(18) 0.2818(10) 0.029(5) Uiso 1 1 d . . .
C11A C 1.0462(13) 0.7749(16) 0.3450(8) 0.034(5) Uiso 1 1 d D . .
H11A H 1.0302 0.7075 0.3789 0.040 Uiso 1 1 d R . .
C12A C 1.1480(19) 0.7706(14) 0.3358(8) 0.060(7) Uiso 1 1 d D . .
F1A F 0.5528(9) 0.7218(15) 0.2061(7) 0.068(4) Uani 1 1 d . . .
F2A F 0.5816(9) 0.6494(16) 0.3084(9) 0.085(5) Uani 1 1 d . . .
F3A F 0.5553(19) 0.826(2) 0.3825(14) 0.065(7) Uiso 0.50 1 d P A 1
F4A F 0.3926(15) 0.771(2) 0.2469(10) 0.060(7) Uiso 0.50 1 d PD A 1
F5A F 0.4036(19) 0.721(3) 0.3521(14) 0.117(13) Uiso 0.50 1 d PD A 1
F6A F 0.3828(19) 0.904(3) 0.3247(18) 0.156(18) Uiso 0.50 1 d PD A 1
F3A' F 0.5493(15) 0.934(2) 0.3348(11) 0.040(5) Uiso 0.50 1 d P A 2
F4A' F 0.4058(19) 0.692(2) 0.2882(16) 0.117(13) Uiso 0.50 1 d PD A 2
F5A' F 0.3912(14) 0.821(2) 0.3675(10) 0.051(6) Uiso 0.50 1 d PD A 2
F6A' F 0.3878(18) 0.877(3) 0.2619(14) 0.112(12) Uiso 0.50 1 d PD A 2
F7A F 1.0263(10) 0.6807(17) 0.2366(7) 0.095(7) Uani 1 1 d . . .
F8A F 0.9958(10) 0.8717(11) 0.2433(6) 0.059(4) Uani 1 1 d . . .
F9A F 1.0270(9) 0.8882(11) 0.3780(7) 0.062(4) Uani 1 1 d . . .
F10A F 1.1749(10) 0.6562(14) 0.3219(8) 0.085(5) Uani 1 1 d D . .
F11A F 1.1941(9) 0.8026(15) 0.3929(6) 0.083(5) Uani 1 1 d D . .
F12A F 1.1767(10) 0.8402(16) 0.2849(7) 0.105(7) Uani 1 1 d D . .
O1B O 0.1018(9) 0.8372(12) 0.0973(6) 0.039(3) Uani 1 1 d . . .
H01B H 0.0730 0.8368 0.1354 0.059 Uiso 1 1 d R . .
O4B O 0.3067(11) 1.1282(12) 0.0265(7) 0.053(4) Uani 1 1 d . . .
H04B H 0.3088 1.1862 0.0562 0.079 Uiso 1 1 d R . .
C1B C 0.1038(14) 0.9691(18) 0.0698(10) 0.035(5) Uiso 1 1 d . . .
C2B C 0.1585(13) 0.9437(18) 0.0002(10) 0.033(5) Uiso 1 1 d . . .
H21B H 0.1506 1.0142 -0.0303 0.040 Uiso 1 1 d R . .
H22B H 0.1308 0.8739 -0.0230 0.040 Uiso 1 1 d R . .
C3B C 0.2568(14) 0.9213(18) 0.0097(10) 0.034(5) Uiso 1 1 d . . .
H31B H 0.2851 0.9265 -0.0357 0.041 Uiso 1 1 d R . .
H32B H 0.2650 0.8383 0.0269 0.041 Uiso 1 1 d R . .
C4B C 0.3054(13) 1.0072(18) 0.0632(10) 0.033(5) Uiso 1 1 d . . .
C5B C 0.2550(14) 1.0195(19) 0.1316(10) 0.035(5) Uiso 1 1 d . . .
H51B H 0.2820 1.0824 0.1612 0.042 Uiso 1 1 d R . .
H52B H 0.2596 0.9420 0.1563 0.042 Uiso 1 1 d R . .
C6B C 0.1591(16) 1.045(2) 0.1205(12) 0.049(6) Uiso 1 1 d . . .
H61B H 0.1277 1.0394 0.1647 0.059 Uiso 1 1 d R . .
H62B H 0.1553 1.1291 0.1048 0.059 Uiso 1 1 d R . .
C7B C 0.0132(14) 0.9975(19) 0.0596(10) 0.030(5) Uiso 1 1 d . . .
C8B C -0.0548(17) 0.9316(19) 0.0046(11) 0.054(6) Uiso 1 1 d D . .
H8B H -0.0486 0.8421 0.0173 0.070 Uiso 1 1 calc R . .
C9B C -0.1505(16) 0.9523(14) 0.0090(7) 0.046(6) Uiso 1 1 d D . .
C10B C 0.4026(15) 0.971(2) 0.0794(11) 0.040(5) Uiso 1 1 d . . .
C11B C 0.4701(14) 0.9603(16) 0.0180(9) 0.041(5) Uiso 1 1 d D . .
H11B H 0.4595 1.0352 -0.0121 0.053 Uiso 1 1 calc R . .
C12B C 0.5705(19) 0.9581(14) 0.0337(8) 0.064(7) Uiso 1 1 d D . .
F1B F -0.0330(10) 1.0126(17) 0.1187(7) 0.088(6) Uani 1 1 d . . .
F2B F 0.0058(9) 1.1237(13) 0.0336(7) 0.065(4) Uani 1 1 d . . .
F3B F -0.0259(9) 0.9349(17) -0.0589(7) 0.088(5) Uani 1 1 d . . .
F4B F -0.1943(9) 0.9073(16) -0.0466(8) 0.103(7) Uani 1 1 d D . .
F5B F -0.1873(11) 0.8980(15) 0.0639(8) 0.094(6) Uani 1 1 d D . .
F6B F -0.1729(8) 1.0694(13) 0.0128(7) 0.076(5) Uani 1 1 d D . .
F7B F 0.4071(9) 0.8551(11) 0.1091(7) 0.057(3) Uani 1 1 d . . .
F8B F 0.4418(8) 1.0468(12) 0.1289(5) 0.045(3) Uani 1 1 d . . .
F9B F 0.4503(9) 0.8611(13) -0.0247(6) 0.064(4) Uani 1 1 d . . .
F10B F 0.6144(7) 0.9372(14) -0.0232(6) 0.075(5) Uani 1 1 d D . .
F11B F 0.5928(9) 0.8807(18) 0.0801(7) 0.117(8) Uani 1 1 d D . .
F12B F 0.5983(10) 1.0643(15) 0.0558(10) 0.133(9) Uani 1 1 d D . .
O1C O 0.7055(9) 0.1232(12) 0.3144(6) 0.039(3) Uani 1 1 d . . .
H01C H 0.6790 0.0705 0.2886 0.059 Uiso 1 1 d R . .
O4C O 0.9101(10) 0.4099(12) 0.2406(7) 0.046(4) Uani 1 1 d . . .
H04C H 0.9385 0.4054 0.2024 0.068 Uiso 1 1 d R . .
C1C C 0.7045(14) 0.2453(19) 0.2780(10) 0.037(5) Uiso 1 1 d . . .
C2C C 0.7582(13) 0.2291(19) 0.2079(10) 0.034(5) Uiso 1 1 d . . .
H21C H 0.7537 0.3029 0.1796 0.041 Uiso 1 1 d R . .
H22C H 0.7296 0.1633 0.1816 0.041 Uiso 1 1 d R . .
C3C C 0.8571(11) 0.1994(16) 0.2199(8) 0.021(4) Uiso 1 1 d . . .
H31C H 0.8866 0.2008 0.1748 0.025 Uiso 1 1 d R . .
H32C H 0.8621 0.1169 0.2385 0.025 Uiso 1 1 d R . .
C4C C 0.9039(13) 0.2890(17) 0.2740(9) 0.031(4) Uiso 1 1 d . . .
C5C C 0.8543(12) 0.2954(17) 0.3407(9) 0.027(4) Uiso 1 1 d . . .
H51C H 0.8814 0.3567 0.3712 0.032 Uiso 1 1 d R . .
H52C H 0.8597 0.2168 0.3642 0.032 Uiso 1 1 d R . .
C6C C 0.7509(11) 0.3280(16) 0.3303(9) 0.021(4) Uiso 1 1 d . . .
H61C H 0.7205 0.3166 0.3745 0.025 Uiso 1 1 d R . .
H62C H 0.7446 0.4134 0.3170 0.025 Uiso 1 1 d R . .
C7C C 0.6033(15) 0.268(2) 0.2636(11) 0.042(5) Uiso 1 1 d . . .
C8C C 0.5414(15) 0.268(2) 0.3240(11) 0.046(5) Uiso 1 1 d . B .
H8C H 0.5531 0.1949 0.3554 0.060 Uiso 1 1 d R . .
C9C C 0.4397(6) 0.2836(9) 0.3077(4) 0.035(5) Uiso 1 1 d . . .
F4C' F 0.4294(6) 0.3979(12) 0.2918(4) 0.061(3) Uiso 0.33 1 d PR B 1
F5C' F 0.3977(6) 0.2660(9) 0.3656(6) 0.061(3) Uiso 0.33 1 d PR B 1
F6C' F 0.4009(6) 0.2251(10) 0.2632(5) 0.061(3) Uiso 0.33 1 d PR B 1
F4C F 0.4265(6) 0.3632(10) 0.2585(6) 0.061(3) Uiso 0.67 1 d PR B 2
F5C F 0.3967(6) 0.3165(9) 0.3630(6) 0.061(3) Uiso 0.67 1 d PR B 2
F6C F 0.4143(6) 0.1561(13) 0.2844(5) 0.061(3) Uiso 0.67 1 d PR B 2
C10C C 1.0032(12) 0.2456(17) 0.2875(9) 0.024(4) Uiso 1 1 d . . .
C11C C 1.0604(15) 0.3075(17) 0.3408(10) 0.045(6) Uiso 1 1 d D . .
H11C H 1.0421 0.2723 0.3875 0.058 Uiso 1 1 d R . .
C12C C 1.162(2) 0.2868(15) 0.3374(8) 0.070(8) Uiso 1 1 d D . .
F1C F 0.6040(8) 0.3832(12) 0.2284(6) 0.056(3) Uani 1 1 d . . .
F2C F 0.5675(10) 0.1903(14) 0.2133(8) 0.074(5) Uani 1 1 d . . .
F3C F 0.5604(11) 0.387(3) 0.3585(10) 0.152(11) Uani 1 1 d . . .
F7C F 1.0041(9) 0.1275(9) 0.3067(7) 0.056(3) Uani 1 1 d . . .
F8C F 1.0495(8) 0.2494(11) 0.2220(6) 0.048(3) Uani 1 1 d . . .
F9C F 1.0461(10) 0.4236(16) 0.3475(10) 0.105(6) Uani 1 1 d . . .
F10C F 1.1808(10) 0.1683(13) 0.3332(7) 0.071(5) Uani 1 1 d D . .
F11C F 1.2025(10) 0.3285(15) 0.3948(6) 0.086(5) Uani 1 1 d D . .
F12C F 1.1976(9) 0.3414(15) 0.2825(7) 0.086(5) Uani 1 1 d D . .
O1D O 0.3258(11) 0.3407(11) 0.1114(7) 0.046(4) Uani 1 1 d . . .
H01D H 0.3209 0.3520 0.1552 0.070 Uiso 1 1 d R . .
O4D O 0.1353(10) 0.6290(12) 0.0152(7) 0.041(3) Uani 1 1 d . . .
H04D H 0.1348 0.6870 0.0448 0.062 Uiso 1 1 d R . .
C1D C 0.3278(13) 0.4619(17) 0.0762(10) 0.032(4) Uiso 1 1 d . . .
C2D C 0.2779(13) 0.5558(17) 0.1211(10) 0.032(4) Uiso 1 1 d . . .
H21D H 0.2846 0.6376 0.1021 0.039 Uiso 1 1 d R . .
H22D H 0.3041 0.5554 0.1680 0.039 Uiso 1 1 d R . .
C3D C 0.1780(13) 0.5211(19) 0.1260(10) 0.035(5) Uiso 1 1 d . . .
H31D H 0.1709 0.4430 0.1496 0.042 Uiso 1 1 d R . .
H32D H 0.1479 0.5832 0.1535 0.042 Uiso 1 1 d R . .
C4D C 0.1300(12) 0.5139(16) 0.0534(9) 0.027(4) Uiso 1 1 d . . .
C5D C 0.1796(12) 0.4165(16) 0.0084(9) 0.024(4) Uiso 1 1 d . . .
H51D H 0.1539 0.4152 -0.0387 0.029 Uiso 1 1 d R . .
H52D H 0.1691 0.3370 0.0295 0.029 Uiso 1 1 d R . .
C6D C 0.2815(13) 0.4442(18) 0.0045(10) 0.031(4) Uiso 1 1 d . . .
H61D H 0.2919 0.5133 -0.0262 0.037 Uiso 1 1 d R . .
H62D H 0.3095 0.3729 -0.0163 0.037 Uiso 1 1 d R . .
C7D C 0.4241(16) 0.492(2) 0.0737(12) 0.046(6) Uiso 1 1 d . . .
C8D C 0.4953(14) 0.3881(18) 0.0560(10) 0.062(7) Uiso 1 1 d D C .
H8D H 0.4979 0.3315 0.0979 0.081 Uiso 1 1 d R . .
C9D C 0.598(2) 0.4321(14) 0.0374(7) 0.080(8) Uiso 1 1 d D . .
C10D C 0.0290(13) 0.4857(19) 0.0629(10) 0.031(5) Uiso 1 1 d . . .
C11D C -0.0330(18) 0.4682(19) -0.0038(11) 0.058(7) Uiso 1 1 d D . .
H11D H -0.0221 0.5434 -0.0333 0.076 Uiso 1 1 d R . .
C12D C -0.1326(18) 0.4725(14) 0.0063(7) 0.052(6) Uiso 1 1 d D . .
F1D F 0.4364(13) 0.5989(15) 0.0272(8) 0.094(5) Uani 1 1 d . . .
F2D F 0.4548(10) 0.5364(12) 0.1340(6) 0.059(4) Uani 1 1 d . . .
F3D F 0.4642(9) 0.3288(17) -0.0015(10) 0.112(8) Uani 1 1 d . . .
F4D F 0.6470(10) 0.3261(13) 0.0427(8) 0.052(2) Uiso 0.70 1 d PD C 1
F5D F 0.6250(10) 0.5031(13) 0.0884(7) 0.052(2) Uiso 0.70 1 d PD C 1
F6D F 0.6010(11) 0.4729(14) -0.0235(7) 0.052(2) Uiso 0.70 1 d PD C 1
F4D' F 0.5942(19) 0.5545(16) 0.0338(16) 0.052(2) Uiso 0.30 1 d PD C 2
F5D' F 0.621(3) 0.393(3) 0.0957(11) 0.052(2) Uiso 0.30 1 d PD C 2
F6D' F 0.631(3) 0.389(3) -0.0192(12) 0.052(2) Uiso 0.30 1 d PD C 2
F7D F 0.0209(9) 0.3783(15) 0.0995(7) 0.070(4) Uani 1 1 d . . .
F8D F -0.0083(7) 0.5741(12) 0.1040(5) 0.049(3) Uani 1 1 d . . .
F9D F -0.0126(10) 0.388(2) -0.0433(10) 0.138(10) Uani 1 1 d . . .
F10D F -0.1792(8) 0.4385(13) -0.0497(7) 0.068(4) Uani 1 1 d D . .
F11D F -0.1611(10) 0.5858(14) 0.0199(8) 0.084(5) Uani 1 1 d D . .
F12D F -0.1601(11) 0.4069(16) 0.0596(7) 0.105(7) Uani 1 1 d D . .

loop_
_atom_site_aniso_label
_atom_site_aniso_U_11
_atom_site_aniso_U_22
_atom_site_aniso_U_33
_atom_site_aniso_U_23
_atom_site_aniso_U_13
_atom_site_aniso_U_12
O1A 0.043(8) 0.041(8) 0.040(7) -0.004(6) -0.001(6) 0.011(7)
O4A 0.040(8) 0.050(9) 0.044(8) 0.010(7) 0.010(6) 0.012(7)
C7A 0.026(10) 0.070(16) 0.034(10) -0.008(11) -0.005(8) 0.005(10)
F1A 0.042(8) 0.107(12) 0.053(8) -0.030(8) 0.001(6) -0.040(8)
F2A 0.037(8) 0.109(12) 0.108(11) 0.039(10) -0.017(8) -0.039(8)
F7A 0.054(9) 0.172(17) 0.059(9) -0.081(10) -0.006(7) 0.056(10)
F8A 0.078(10) 0.057(8) 0.043(7) 0.023(6) 0.020(7) -0.009(7)
F9A 0.058(9) 0.056(8) 0.072(9) -0.025(7) -0.021(7) 0.009(7)
F10A 0.057(10) 0.089(12) 0.108(13) -0.016(10) -0.011(9) 0.026(9)
F11A 0.042(8) 0.168(16) 0.038(7) -0.010(9) -0.018(6) 0.001(10)
F12A 0.065(11) 0.167(17) 0.083(12) 0.068(12) -0.018(9) -0.049(11)
O1B 0.041(8) 0.049(8) 0.028(7) 0.008(6) 0.021(6) 0.002(7)
O4B 0.077(11) 0.028(8) 0.054(9) 0.004(7) 0.016(8) -0.013(8)
F1B 0.051(8) 0.169(16) 0.044(7) -0.051(9) -0.011(6) 0.070(10)
F2B 0.046(7) 0.075(9) 0.073(8) 0.019(8) 0.001(6) 0.009(7)
F3B 0.055(8) 0.159(16) 0.051(8) -0.027(9) 0.025(6) -0.010(9)
F4B 0.025(7) 0.167(18) 0.118(13) -0.071(13) -0.018(8) 0.018(9)
F5B 0.070(11) 0.126(14) 0.087(11) 0.050(11) -0.001(9) -0.018(11)
F6B 0.030(7) 0.100(12) 0.099(11) 0.018(10) 0.022(7) 0.006(8)
F7B 0.060(8) 0.047(7) 0.064(8) 0.009(6) 0.021(7) 0.004(6)
F8B 0.031(6) 0.084(9) 0.021(5) -0.024(6) -0.013(5) -0.013(6)
F9B 0.054(8) 0.088(10) 0.050(7) -0.038(7) 0.002(6) 0.005(7)
F10B 0.029(6) 0.166(15) 0.032(6) 0.001(8) 0.014(5) -0.027(8)
F11B 0.059(9) 0.22(2) 0.069(9) 0.075(12) 0.025(8) 0.073(12)
F12B 0.049(9) 0.134(15) 0.22(2) -0.114(15) 0.048(11) -0.052(10)
O1C 0.046(8) 0.038(8) 0.034(7) -0.008(6) 0.000(6) 0.001(7)
O4C 0.054(10) 0.042(8) 0.041(8) 0.002(6) 0.008(7) 0.007(7)
F1C 0.039(7) 0.083(9) 0.045(7) 0.021(6) -0.014(6) 0.001(7)
F2C 0.053(9) 0.085(11) 0.084(10) -0.051(9) 0.019(8) -0.034(8)
F3C 0.043(10) 0.31(3) 0.106(13) -0.135(17) 0.038(9) -0.040(14)
F7C 0.055(8) 0.016(6) 0.096(10) 0.008(6) 0.011(7) 0.002(5)
F8C 0.045(7) 0.067(8) 0.034(6) 0.009(6) 0.027(5) 0.014(6)
F9C 0.050(9) 0.108(13) 0.155(16) -0.063(12) -0.054(10) 0.009(9)
F10C 0.078(11) 0.078(10) 0.058(8) 0.025(8) 0.007(8) 0.036(9)
F11C 0.066(10) 0.151(15) 0.040(7) -0.033(9) -0.020(7) 0.038(11)
F12C 0.032(8) 0.149(15) 0.078(10) 0.022(11) 0.009(7) 0.003(9)
O1D 0.078(11) 0.032(8) 0.029(7) 0.000(6) -0.004(7) 0.007(8)
O4D 0.053(9) 0.037(8) 0.033(7) -0.003(6) 0.007(6) -0.004(7)
F1D 0.116(14) 0.084(11) 0.081(10) 0.032(9) -0.016(10) -0.014(11)
F2D 0.084(10) 0.071(9) 0.023(6) -0.019(6) -0.015(6) -0.008(8)
F3D 0.028(7) 0.148(16) 0.162(17) -0.112(14) 0.038(9) -0.029(9)
F7D 0.044(8) 0.106(12) 0.060(8) 0.023(8) 0.002(6) 0.008(8)
F8D 0.034(6) 0.084(9) 0.028(6) -0.017(6) 0.005(5) 0.012(6)
F9D 0.041(9) 0.24(2) 0.131(15) -0.158(16) 0.027(9) -0.038(11)
F10D 0.023(7) 0.106(12) 0.073(9) 0.002(9) -0.012(6) 0.005(8)
F11D 0.047(9) 0.115(14) 0.091(12) -0.017(10) -0.006(8) 0.030(9)
F12D 0.060(10) 0.177(19) 0.078(11) 0.064(12) 0.020(9) 0.008(11)

loop_
_atom_type_symbol
_atom_type_description
_atom_type_scat_dispersion_real
_atom_type_scat_dispersion_imag
_atom_type_scat_source
C C 0.0181 0.0091 'International Tables Vol C Tables 4.2.6.8 and 6.1.1.4'
H H 0.0000 0.0000 'International Tables Vol C Tables 4.2.6.8 and 6.1.1.4'
O O 0.0492 0.0322 'International Tables Vol C Tables 4.2.6.8 and 6.1.1.4'
F F 0.0727 0.0534 'International Tables Vol C Tables 4.2.6.8 and 6.1.1.4'

loop_
_exptl_crystal_face_index_h
_exptl_crystal_face_index_k
_exptl_crystal_face_index_l
_exptl_crystal_face_perp_dist
0.00 1.00 0.00 0.18
0.00 -1.00 0.00 0.18
1.00 0.00 -1.00 0.06
-1.00 0.00 1.00 0.06
1.00 0.00 1.00 0.03
-1.00 0.00 -1.00 0.03

loop_
_geom_angle_atom_site_label_1
_geom_angle_atom_site_label_2
_geom_angle_atom_site_label_3
_geom_angle
C7A C1A O1A 104.9(18)
C7A C1A C6A 119.1(18)
O1A C1A C6A 104.9(16)
C7A C1A C2A 113.5(18)
O1A C1A C2A 102.9(16)
C6A C1A C2A 109.5(17)
C3A C2A C1A 118.8(18)
C4A C3A C2A 111.9(17)
C5A C4A C3A 117.0(19)
C5A C4A O4A 103.1(17)
C3A C4A O4A 106.9(16)
C5A C4A C10A 116.6(18)
C3A C4A C10A 108.9(17)
O4A C4A C10A 102.5(16)
C4A C5A C6A 115.8(18)
C5A C6A C1A 119.1(16)
F1A C7A F2A 102.3(19)
F1A C7A C8A 111.3(19)
F2A C7A C8A 95(2)
F1A C7A C1A 114.9(18)
F2A C7A C1A 108.0(17)
C8A C7A C1A 121(2)
F3A' C8A C7A 124(2)
F3A' C8A F3A 64.5(18)
C7A C8A F3A 112(2)
F3A' C8A C9A 110(2)
C7A C8A C9A 124(2)
F3A C8A C9A 104.3(19)
F5A' C9A F5A 51.6(15)
F5A' C9A F4A 127(2)
F5A C9A F4A 103.1(17)
F5A' C9A F6A' 105.5(18)
F5A C9A F6A' 133(3)
F4A C9A F6A' 53.7(15)
F5A' C9A F4A' 103.2(17)
F5A C9A F4A' 56.3(16)
F4A C9A F4A' 52.4(15)
F6A' C9A F4A' 103.8(17)
F5A' C9A F6A 54.8(16)
F5A C9A F6A 103.0(17)
F4A C9A F6A 102.5(18)
F6A' C9A F6A 55.1(16)
F4A' C9A F6A 131(3)
F5A' C9A C8A 115.8(15)
F5A C9A C8A 114.2(16)
F4A C9A C8A 117.5(15)
F6A' C9A C8A 113.2(16)
F4A' C9A C8A 114.1(16)
F6A C9A C8A 114.8(16)
F7A C10A F8A 101.4(16)
F7A C10A C11A 114.7(17)
F8A C10A C11A 106.2(15)
F7A C10A C4A 111.1(17)
F8A C10A C4A 101.4(15)
C11A C10A C4A 119.2(17)
C10A C11A F9A 111.9(15)
C10A C11A C12A 115.9(14)
F9A C11A C12A 106.6(13)
F12A C12A F11A 106.7(16)
F12A C12A F10A 107.0(17)
F11A C12A F10A 105.0(16)
F12A C12A C11A 113.6(16)
F11A C12A C11A 113.4(15)
F10A C12A C11A 110.6(15)
C7B C1B C6B 119.0(18)
C7B C1B O1B 103.5(16)
C6B C1B O1B 107.8(16)
C7B C1B C2B 115.3(17)
C6B C1B C2B 110.6(18)
O1B C1B C2B 97.8(14)
C3B C2B C1B 116.1(16)
C2B C3B C4B 115.1(17)
O4B C4B C5B 109.5(16)
O4B C4B C3B 103.6(15)
C5B C4B C3B 112.9(17)
O4B C4B C10B 107.6(16)
C5B C4B C10B 109.0(16)
C3B C4B C10B 114.0(16)
C6B C5B C4B 112.5(18)
C5B C6B C1B 120.7(19)
F1B C7B C1B 114.6(17)
F1B C7B F2B 97.6(16)
C1B C7B F2B 108.9(17)
F1B C7B C8B 106.2(17)
C1B C7B C8B 125.8(19)
F2B C7B C8B 99.0(15)
F3B C8B C9B 113.0(18)
F3B C8B C7B 112.7(19)
C9B C8B C7B 119.9(18)
F6B C9B F4B 106.3(15)
F6B C9B F5B 106.3(15)
F4B C9B F5B 105.3(15)
F6B C9B C8B 113.7(15)
F4B C9B C8B 111.4(17)
F5B C9B C8B 113.1(15)
F7B C10B F8B 104.5(16)
F7B C10B C4B 110.9(17)
F8B C10B C4B 112.0(17)
F7B C10B C11B 102.0(16)
F8B C10B C11B 107.0(17)
C4B C10B C11B 119.1(17)
F9B C11B C10B 111.7(16)
F9B C11B C12B 107.7(14)
C10B C11B C12B 119.6(15)
F11B C12B F10B 109.9(17)
F11B C12B F12B 106.9(17)
F10B C12B F12B 105.6(16)
F11B C12B C11B 113.2(16)
F10B C12B C11B 110.0(15)
F12B C12B C11B 110.9(16)
C6C C1C O1C 103.0(14)
C6C C1C C7C 117.0(17)
O1C C1C C7C 103.2(16)
C6C C1C C2C 113.5(16)
O1C C1C C2C 107.0(16)
C7C C1C C2C 111.7(16)
C3C C2C C1C 113.3(15)
C2C C3C C4C 112.4(14)
O4C C4C C5C 111.4(15)
O4C C4C C3C 107.6(14)
C5C C4C C3C 111.8(15)
O4C C4C C10C 106.2(15)
C5C C4C C10C 110.6(15)
C3C C4C C10C 108.9(14)
C4C C5C C6C 113.3(15)
C1C C6C C5C 112.3(15)
F2C C7C F1C 102.7(16)
F2C C7C C8C 107.5(18)
F1C C7C C8C 112.3(18)
F2C C7C C1C 112.7(18)
F1C C7C C1C 102.4(17)
C8C C7C C1C 118.2(18)
F3C C8C C7C 103.1(18)
F3C C8C C9C 99.8(15)
C7C C8C C9C 117.2(17)
F6C' C9C F5C' 107.1
F6C' C9C F4C 77.2
F5C' C9C F4C 130.7
F6C' C9C F5C 119.2
F5C' C9C F5C 24.8
F4C C9C F5C 109.6
F6C' C9C F4C' 107.1
F5C' C9C F4C' 106.8
F4C C9C F4C' 33.3
F5C C9C F4C' 82.3
F6C' C9C F6C 35.5
F5C' C9C F6C 89.6
F4C C9C F6C 111.9
F5C C9C F6C 111.9
F4C' C9C F6C 142.6
F6C' C9C C8C 122.5(9)
F5C' C9C C8C 107.1(9)
F4C C9C C8C 110.9(9)
F5C C9C C8C 111.1(8)
F4C' C9C C8C 105.4(9)
F6C C9C C8C 101.2(9)
F7C C10C F8C 105.2(14)
F7C C10C C11C 104.4(15)
F8C C10C C11C 108.0(15)
F7C C10C C4C 110.0(15)
F8C C10C C4C 108.0(14)
C11C C10C C4C 120.2(16)
F9C C11C C10C 115.1(17)
F9C C11C C12C 108.3(16)
C10C C11C C12C 117.3(15)
F12C C12C F11C 108.2(18)
F12C C12C F10C 107.6(18)
F11C C12C F10C 106.8(17)
F12C C12C C11C 112.2(17)
F11C C12C C11C 110.7(17)
F10C C12C C11C 111.1(17)
O1D C1D C7D 103.9(16)
O1D C1D C2D 109.3(15)
C7D C1D C2D 110.3(16)
O1D C1D C6D 106.2(15)
C7D C1D C6D 114.9(17)
C2D C1D C6D 111.7(16)
C1D C2D C3D 110.1(15)
C4D C3D C2D 112.9(16)
O4D C4D C10D 106.9(15)
O4D C4D C5D 106.5(14)
C10D C4D C5D 113.3(15)
O4D C4D C3D 112.1(15)
C10D C4D C3D 109.8(15)
C5D C4D C3D 108.2(15)
C6D C5D C4D 111.3(14)
C1D C6D C5D 114.0(15)
F2D C7D F1D 100.8(17)
F2D C7D C1D 112.0(19)
F1D C7D C1D 109.0(18)
F2D C7D C8D 103.0(18)
F1D C7D C8D 110.3(18)
C1D C7D C8D 119.9(18)
F3D C8D C7D 107.2(17)
F3D C8D C9D 105.7(14)
C7D C8D C9D 117.3(15)
F5D' C9D F6D 161(4)
F5D' C9D F6D' 121(2)
F6D C9D F6D' 47.5(15)
F5D' C9D F5D 56.9(16)
F6D C9D F5D 117.9(18)
F6D' C9D F5D 136(3)
F5D' C9D F4D' 113.6(16)
F6D C9D F4D' 66.3(14)
F6D' C9D F4D' 109.7(16)
F5D C9D F4D' 57.0(15)
F5D' C9D F4D 60.0(15)
F6D C9D F4D 109.9(15)
F6D' C9D F4D 62.6(16)
F5D C9D F4D 106.7(16)
F4D' C9D F4D 150(3)
F5D' C9D C8D 87(2)
F6D C9D C8D 111.0(18)
F6D' C9D C8D 117(2)
F5D C9D C8D 106.9(16)
F4D' C9D C8D 105.6(18)
F4D C9D C8D 103.4(15)
F8D C10D F7D 105.8(15)
F8D C10D C4D 109.2(15)
F7D C10D C4D 108.9(15)
F8D C10D C11D 108.3(16)
F7D C10D C11D 104.7(16)
C4D C10D C11D 119.1(17)
F9D C11D C12D 111.4(18)
F9D C11D C10D 117(2)
C12D C11D C10D 117.4(16)
F11D C12D F10D 104.9(16)
F11D C12D F12D 104.6(16)
F10D C12D F12D 108.0(16)
F11D C12D C11D 111.8(15)
F10D C12D C11D 113.2(15)
F12D C12D C11D 113.6(16)

loop_
_geom_bond_atom_site_label_1
_geom_bond_atom_site_label_2
_geom_bond_distance
O1A C1A 1.47(2)
O4A C4A 1.48(2)
C1A C7A 1.46(3)
C1A C6A 1.51(3)
C1A C2A 1.55(3)
C2A C3A 1.52(3)
C3A C4A 1.51(3)
C4A C5A 1.42(3)
C4A C10A 1.58(3)
C5A C6A 1.48(3)
C7A F1A 1.34(2)
C7A F2A 1.38(3)
C7A C8A 1.38(3)
C8A F3A' 1.32(3)
C8A F3A 1.45(4)
C8A C9A 1.46(3)
C9A F5A' 1.301(18)
C9A F5A 1.31(2)
C9A F4A 1.320(19)
C9A F6A' 1.316(19)
C9A F4A' 1.33(2)
C9A F6A 1.33(2)
C10A F7A 1.29(2)
C10A F8A 1.44(2)
C10A C11A 1.44(2)
C11A F9A 1.40(2)
C11A C12A 1.51(3)
C12A F12A 1.297(17)
C12A F11A 1.309(17)
C12A F10A 1.325(17)
O1B C1B 1.52(2)
O4B C4B 1.48(2)
C1B C7B 1.37(3)
C1B C6B 1.49(3)
C1B C2B 1.57(3)
C2B C3B 1.47(3)
C3B C4B 1.54(3)
C4B C5B 1.50(3)
C4B C10B 1.50(3)
C5B C6B 1.44(3)
C7B F1B 1.33(2)
C7B F2B 1.45(2)
C7B C8B 1.60(3)
C8B F3B 1.28(2)
C8B C9B 1.43(3)
C9B F6B 1.309(17)
C9B F4B 1.315(17)
C9B F5B 1.315(17)
C10B F7B 1.38(2)
C10B F8B 1.36(2)
C10B C11B 1.54(3)
C11B F9B 1.37(2)
C11B C12B 1.50(3)
C12B F11B 1.250(17)
C12B F10B 1.282(17)
C12B F12B 1.285(17)
O1C C1C 1.49(2)
O4C C4C 1.45(2)
C1C C6C 1.49(3)
C1C C7C 1.53(3)
C1C C2C 1.56(3)
C2C C3C 1.50(2)
C3C C4C 1.56(2)
C4C C5C 1.47(2)
C4C C10C 1.55(3)
C5C C6C 1.57(2)
C7C F2C 1.37(2)
C7C F1C 1.41(2)
C7C C8C 1.47(3)
C8C F3C 1.46(3)
C8C C9C 1.53(2)
C9C F6C' 1.189(9)
C9C F5C' 1.278(9)
C9C F4C 1.278(9)
C9C F5C 1.278(9)
C9C F4C' 1.278(9)
C9C F6C 1.492(11)
C10C F7C 1.33(2)
C10C F8C 1.422(19)
C10C C11C 1.46(3)
C11C F9C 1.28(2)
C11C C12C 1.50(4)
C12C F12C 1.310(18)
C12C F11C 1.311(18)
C12C F10C 1.313(18)
O1D C1D 1.47(2)
O4D C4D 1.44(2)
C1D C7D 1.45(3)
C1D C2D 1.52(3)
C1D C6D 1.52(3)
C2D C3D 1.52(3)
C3D C4D 1.53(3)
C4D C10D 1.53(3)
C4D C5D 1.54(2)
C5D C6D 1.53(3)
C7D F2D 1.31(2)
C7D F1D 1.46(3)
C7D C8D 1.57(3)
C8D F3D 1.33(2)
C8D C9D 1.62(4)
C9D F5D' 1.224(17)
C9D F6D 1.234(16)
C9D F6D' 1.271(17)
C9D F5D 1.291(17)
C9D F4D' 1.324(16)
C9D F4D 1.358(17)
C10D F8D 1.35(2)
C10D F7D 1.36(2)
C10D C11D 1.55(3)
C11D F9D 1.18(2)
C11D C12D 1.48(4)
C12D F11D 1.319(17)
C12D F10D 1.302(17)
C12D F12D 1.301(17)

loop_
_geom_hbond_atom_site_label_D
_geom_hbond_atom_site_label_H
_geom_hbond_atom_site_label_A
_geom_hbond_distance_DH
_geom_hbond_distance_HA
_geom_hbond_distance_DA
_geom_hbond_angle_DHA
_geom_hbond_site_symmetry_A
O1A H01A F11B 0.84 2.31 3.15(2) 174.4 .
O4A H04A O4C 0.84 2.05 2.831(18) 153.7 .
O1B H01B F8A 0.84 2.38 3.207(16) 170.5 1_455
O4B H04B O1D 0.84 1.98 2.810(18) 168.8 1_565
O1C H01C O1A 0.84 2.10 2.846(18) 147.1 1_545
O4C H04C F7D 0.84 2.32 3.161(18) 175.7 1_655
O1D H01D F4C 0.84 2.48 3.135(16) 136.1 .
O4D H04D O1B 0.84 1.97 2.780(18) 163.0 .
